data_4002631
loop_
_publ_author_name
'Zaremba, V.I.'
'Kaczorowski, D.'
'Poettgen, R.'
'Rodewald, U.C.'
'Hoffmann, R.D.'

_publ_section_title
;
 La Pd In2 with Mg Cu Al2 and RE Pd In2 (RE = Y, Pr, Nd, Sm, Gd-Tm, Lu)
 with Hf Ni Ga2 type structure: synthesis, structure, and physical
 properties
;
_journal_name_full 'Chemistry of Materials (1,1989-)'
_journal_page_first 466
_journal_page_last 476
_journal_volume 16
_journal_year 2004
_chemical_formula_sum 'In2 Pd Pr'
_chemical_name_systematic 'Pr Pd In2'
_space_group_IT_number 107
_symmetry_space_group_name_Hall 'I 4 -2'
_symmetry_space_group_name_H-M 'I 4 m m'
_cell_angle_alpha 90
_cell_angle_beta 90
_cell_angle_gamma 90
_cell_formula_units_Z 20
_cell_length_a 13.977
_cell_length_b 13.977
_cell_length_c 9.255
_cell_volume 1808.025
_citation_journal_id_ASTM CMATEX
_cod_data_source_file Zaremba_CMATEX_2004_1231.cif
_cod_data_source_block In2Pd1Pr1
_cod_original_formula_sum 'In2 Pd1 Pr1'
_cod_database_code 4002631

loop_
_symmetry_equiv_pos_as_xyz
x,y,z
-y,x,z
-x,-y,z
y,-x,z
-x,y,z
-y,-x,z
x,-y,z
y,x,z
x+1/2,y+1/2,z+1/2
-y+1/2,x+1/2,z+1/2
-x+1/2,-y+1/2,z+1/2
y+1/2,-x+1/2,z+1/2
-x+1/2,y+1/2,z+1/2
-y+1/2,-x+1/2,z+1/2
x+1/2,-y+1/2,z+1/2
y+1/2,x+1/2,z+1/2

loop_
_atom_site_label
_atom_site_type_symbol
_atom_site_fract_x
_atom_site_fract_y
_atom_site_fract_z
_atom_site_occupancy
_atom_site_U_iso_or_equiv
Pd2 Pd 0.66014 0.66014 0.9688 1 0.0
Pr2 Pr 0.703249 0.703249 0.63088 1 0.0
In1 In 0.85917 0.64726 0.88008 1 0.0
In2 In 0.83413 0 0.28644 1 0.0
Pr4 Pr 1 0 0.54244 1 0.0
In3 In 0.61702 0 0.14024 1 0.0
Pr3 Pr 0 0 0.01276 1 0.0
Pd3 Pd 0 0.5 0.8881 1 0.0
In4 In 0.86651 0.86651 0.78597 1 0.0
Pd1 Pd 0.78208 0 0.9765 1 0.0
Pr1 Pr 0.7195 0 0.6182 1 0.0
